data_1554674
loop_
_publ_author_name
'Wang, Yongtao'
'Liu, Wenjing'
'Ren, Litong'
'Ge, Guixian'

_publ_section_title
;
 Deep insights into polymorphism initiated by exploring multicolor
 conversion materials
;
_journal_issue 8
_journal_name_full 'Materials Chemistry Frontiers'
_journal_page_first 1661
_journal_paper_doi 10.1039/C9QM00293F
_journal_volume 3
_journal_year 2019
_chemical_formula_moiety 'C33 H23 B F2 O3'
_chemical_formula_sum 'C33 H23 B F2 O3'
_chemical_formula_weight 516.32
_space_group_crystal_system monoclinic
_space_group_IT_number 14
_space_group_name_Hall '-P 2ybc'
_space_group_name_H-M_alt 'P 1 21/c 1'
_atom_sites_solution_hydrogens geom
_atom_sites_solution_primary dual
_audit_creation_date 2018-05-23
_audit_creation_method
;
Olex2 1.2
(compiled 2018.04.26 svn.r3504 for OlexSys, GUI svn.r5492)
;
_audit_update_record
;
2019-04-26 deposited with the CCDC.	2019-06-12 downloaded from the CCDC.
;
_cell_angle_alpha 90
_cell_angle_beta 113.62(2)
_cell_angle_gamma 90
_cell_formula_units_Z 4
_cell_length_a 15.958(6)
_cell_length_b 8.990(4)
_cell_length_c 19.915(6)
_cell_measurement_reflns_used 857
_cell_measurement_temperature 173
_cell_measurement_theta_max 18.235
_cell_measurement_theta_min 2.659
_cell_volume 2617.7(18)
_computing_cell_refinement 'SAINT v8.34A (Bruker, 2013)'
_computing_data_reduction 'SAINT v8.34A (Bruker, 2013)'
_computing_molecular_graphics 'Olex2 (Dolomanov et al., 2009)'
_computing_publication_material 'Olex2 (Dolomanov et al., 2009)'
_computing_structure_refinement 'ShelXL (Sheldrick, 2015)'
_computing_structure_solution 'ShelXT (Sheldrick, 2015)'
_diffrn_ambient_temperature 173.0
_diffrn_measured_fraction_theta_full 0.997
_diffrn_measured_fraction_theta_max 0.997
_diffrn_measurement_device_type 'Bruker APEX-II CCD'
_diffrn_measurement_method '\f and \w scans'
_diffrn_radiation_type MoK\a
_diffrn_radiation_wavelength 0.71073
_diffrn_reflns_av_R_equivalents 0.1442
_diffrn_reflns_av_unetI/netI 0.1508
_diffrn_reflns_Laue_measured_fraction_full 0.997
_diffrn_reflns_Laue_measured_fraction_max 0.997
_diffrn_reflns_limit_h_max 18
_diffrn_reflns_limit_h_min -18
_diffrn_reflns_limit_k_max 10
_diffrn_reflns_limit_k_min -10
_diffrn_reflns_limit_l_max 23
_diffrn_reflns_limit_l_min -23
_diffrn_reflns_number 16573
_diffrn_reflns_point_group_measured_fraction_full 0.997
_diffrn_reflns_point_group_measured_fraction_max 0.997
_diffrn_reflns_theta_full 25.010
_diffrn_reflns_theta_max 25.010
_diffrn_reflns_theta_min 2.105
_diffrn_standards_number 0
_exptl_absorpt_coefficient_mu 0.092
_exptl_absorpt_correction_T_max 0.7454
_exptl_absorpt_correction_T_min 0.6189
_exptl_absorpt_correction_type multi-scan
_exptl_absorpt_process_details
'SADABS-2014/5 (Bruker,2014/5) was used for absorption correction. wR2(int) was 0.0685 before and 0.0551 after correction. The Ratio of minimum to maximum transmission is 0.8303. The \l/2 correction factor is 0.00150.'
_exptl_crystal_colour yellow
_exptl_crystal_colour_primary yellow
_exptl_crystal_density_diffrn 1.310
_exptl_crystal_description block
_exptl_crystal_F_000 1072
_exptl_crystal_size_max 0.18
_exptl_crystal_size_mid 0.12
_exptl_crystal_size_min 0.08
_refine_diff_density_max 0.214
_refine_diff_density_min -0.247
_refine_diff_density_rms 0.052
_refine_ls_extinction_method none
_refine_ls_goodness_of_fit_ref 0.937
_refine_ls_hydrogen_treatment constr
_refine_ls_matrix_type full
_refine_ls_number_parameters 352
_refine_ls_number_reflns 4601
_refine_ls_number_restraints 0
_refine_ls_restrained_S_all 0.937
_refine_ls_R_factor_all 0.1770
_refine_ls_R_factor_gt 0.0614
_refine_ls_shift/su_max 0.000
_refine_ls_shift/su_mean 0.000
_refine_ls_structure_factor_coef Fsqd
_refine_ls_weighting_details 'w=1/[\s^2^(Fo^2^)+(0.0220P)^2^] where P=(Fo^2^+2Fc^2^)/3'
_refine_ls_weighting_scheme calc
_refine_ls_wR_factor_gt 0.0904
_refine_ls_wR_factor_ref 0.1088
_reflns_Friedel_coverage 0.000
_reflns_number_gt 1995
_reflns_number_total 4601
_reflns_threshold_expression 'I > 2\s(I)'
_cod_data_source_file c9qm00293f2.cif
_cod_data_source_block 08
_cod_database_code 1554674
_shelx_shelxl_version_number 2014/7
_shelx_space_group_comment
;
The symmetry employed for this shelxl refinement is uniquely defined
by the following loop, which should always be used as a source of
symmetry information in preference to the above space-group names.
They are only intended as comments.
;
_shelx_estimated_absorpt_t_max 0.993
_shelx_estimated_absorpt_t_min 0.984
_olex2_refinement_description
;
1. Fixed Uiso
 At 1.2 times of:
  All C(H) groups
2.a Aromatic/amide H refined with riding coordinates:
 C1(H1), C2(H2), C4(H4), C6(H6), C9(H9), C10(H10), C12(H12), C13(H13),
 C17(H17), C18(H18), C19(H19), C20(H20), C21(H21), C23(H23), C24(H24), C25(H25),
  C26(H26), C27(H27), C29(H29), C30(H30), C31(H31), C32(H32), C33(H33)
;
_olex2_submission_special_instructions 'No special instructions were received'

loop_
_space_group_symop_operation_xyz
'x, y, z'
'-x, y+1/2, -z+1/2'
'-x, -y, -z'
'x, -y-1/2, z-1/2'

loop_
_atom_site_label
_atom_site_type_symbol
_atom_site_fract_x
_atom_site_fract_y
_atom_site_fract_z
_atom_site_U_iso_or_equiv
_atom_site_adp_type
_atom_site_occupancy
_atom_site_site_symmetry_order
_atom_site_calc_flag
_atom_site_refinement_flags_posn
F1 F -0.12044(13) 0.8312(2) 0.55904(11) 0.0541(6) Uani 1 1 d .
F2 F -0.01410(15) 0.7418(2) 0.66514(11) 0.0653(7) Uani 1 1 d .
O1 O 0.13005(19) 1.4380(3) 0.66533(15) 0.0670(8) Uani 1 1 d .
O2 O -0.00142(16) 0.9847(2) 0.63127(12) 0.0441(7) Uani 1 1 d .
O3 O 0.02325(15) 0.7702(2) 0.56560(11) 0.0398(6) Uani 1 1 d .
C1 C 0.0753(3) 1.4152(5) 0.7023(2) 0.0632(13) Uani 1 1 d .
H1 H 0.0627 1.4873 0.7319 0.076 Uiso 1 1 calc R
C2 C 0.0424(3) 1.2776(4) 0.69102(19) 0.0548(11) Uani 1 1 d .
H2 H 0.0024 1.2350 0.7105 0.066 Uiso 1 1 calc R
C3 C 0.0777(2) 1.2060(4) 0.64471(18) 0.0354(9) Uani 1 1 d .
C4 C 0.1300(3) 1.3084(4) 0.63090(19) 0.0525(11) Uani 1 1 d .
H4 H 0.1627 1.2919 0.6009 0.063 Uiso 1 1 calc R
C5 C 0.0602(2) 1.0574(4) 0.61699(17) 0.0362(9) Uani 1 1 d .
C6 C 0.1050(2) 0.9899(4) 0.57823(17) 0.0356(9) Uani 1 1 d .
H6 H 0.1495 1.0443 0.5679 0.043 Uiso 1 1 calc R
C7 C 0.0863(2) 0.8469(4) 0.55472(17) 0.0330(9) Uani 1 1 d .
C8 C 0.1351(2) 0.7639(4) 0.51746(16) 0.0307(8) Uani 1 1 d .
C9 C 0.1212(2) 0.6135(4) 0.50538(17) 0.0351(9) Uani 1 1 d .
H9 H 0.0766 0.5652 0.5179 0.042 Uiso 1 1 calc R
C10 C 0.1706(2) 0.5310(4) 0.47548(17) 0.0377(9) Uani 1 1 d .
H10 H 0.1601 0.4271 0.4678 0.045 Uiso 1 1 calc R
C11 C 0.2359(2) 0.6008(4) 0.45661(17) 0.0324(9) Uani 1 1 d .
C12 C 0.2475(2) 0.7533(4) 0.46521(17) 0.0373(9) Uani 1 1 d .
H12 H 0.2897 0.8023 0.4500 0.045 Uiso 1 1 calc R
C13 C 0.1981(2) 0.8349(4) 0.49572(16) 0.0374(9) Uani 1 1 d .
H13 H 0.2071 0.9393 0.5019 0.045 Uiso 1 1 calc R
C14 C 0.2923(2) 0.5106(4) 0.42728(17) 0.0348(9) Uani 1 1 d .
C15 C 0.3364(2) 0.3871(4) 0.46183(18) 0.0344(9) Uani 1 1 d .
C16 C 0.3484(2) 0.3465(4) 0.53790(18) 0.0361(9) Uani 1 1 d .
C17 C 0.3719(2) 0.4509(4) 0.59379(19) 0.0443(10) Uani 1 1 d .
H17 H 0.3812 0.5515 0.5837 0.053 Uiso 1 1 calc R
C18 C 0.3821(2) 0.4119(5) 0.6636(2) 0.0534(11) Uani 1 1 d .
H18 H 0.3965 0.4858 0.7006 0.064 Uiso 1 1 calc R
C19 C 0.3714(3) 0.2654(5) 0.6798(2) 0.0580(12) Uani 1 1 d .
H19 H 0.3784 0.2381 0.7278 0.070 Uiso 1 1 calc R
C20 C 0.3506(2) 0.1597(4) 0.6255(2) 0.0541(11) Uani 1 1 d .
H20 H 0.3442 0.0585 0.6364 0.065 Uiso 1 1 calc R
C21 C 0.3388(2) 0.1996(4) 0.55561(19) 0.0420(10) Uani 1 1 d .
H21 H 0.3237 0.1254 0.5187 0.050 Uiso 1 1 calc R
C22 C 0.3726(2) 0.2715(4) 0.42622(18) 0.0345(9) Uani 1 1 d .
C23 C 0.4643(2) 0.2326(4) 0.45492(19) 0.0482(10) Uani 1 1 d .
H23 H 0.5066 0.2856 0.4957 0.058 Uiso 1 1 calc R
C24 C 0.4946(3) 0.1173(4) 0.4245(2) 0.0571(12) Uani 1 1 d .
H24 H 0.5578 0.0931 0.4435 0.069 Uiso 1 1 calc R
C25 C 0.4338(3) 0.0381(4) 0.3674(2) 0.0550(11) Uani 1 1 d .
H25 H 0.4548 -0.0430 0.3477 0.066 Uiso 1 1 calc R
C26 C 0.3428(3) 0.0744(4) 0.3380(2) 0.0556(11) Uani 1 1 d .
H26 H 0.3008 0.0185 0.2983 0.067 Uiso 1 1 calc R
C27 C 0.3121(2) 0.1933(4) 0.36658(18) 0.0442(10) Uani 1 1 d .
H27 H 0.2495 0.2211 0.3452 0.053 Uiso 1 1 calc R
C28 C 0.2931(2) 0.5671(4) 0.35732(18) 0.0338(9) Uani 1 1 d .
C29 C 0.3729(2) 0.5694(4) 0.34480(18) 0.0432(10) Uani 1 1 d .
H29 H 0.4275 0.5275 0.3800 0.052 Uiso 1 1 calc R
C30 C 0.3737(3) 0.6317(4) 0.2821(2) 0.0518(11) Uani 1 1 d .
H30 H 0.4286 0.6303 0.2742 0.062 Uiso 1 1 calc R
C31 C 0.2970(3) 0.6956(4) 0.2306(2) 0.0557(11) Uani 1 1 d .
H31 H 0.2984 0.7383 0.1874 0.067 Uiso 1 1 calc R
C32 C 0.2177(3) 0.6969(4) 0.24263(19) 0.0494(10) Uani 1 1 d .
H32 H 0.1643 0.7433 0.2082 0.059 Uiso 1 1 calc R
C33 C 0.2158(3) 0.6313(4) 0.30414(19) 0.0444(10) Uani 1 1 d .
H33 H 0.1600 0.6298 0.3106 0.053 Uiso 1 1 calc R
B1 B -0.0302(3) 0.8306(5) 0.6053(2) 0.0428(12) Uani 1 1 d .

loop_
_atom_site_aniso_label
_atom_site_aniso_U_11
_atom_site_aniso_U_22
_atom_site_aniso_U_33
_atom_site_aniso_U_23
_atom_site_aniso_U_13
_atom_site_aniso_U_12
F1 0.0373(14) 0.0450(14) 0.0816(15) -0.0020(12) 0.0256(12) 0.0012(12)
F2 0.0987(18) 0.0538(14) 0.0646(14) 0.0148(12) 0.0550(13) 0.0209(14)
O1 0.083(2) 0.0363(17) 0.088(2) -0.0127(16) 0.0405(18) 0.0006(17)
O2 0.0481(17) 0.0390(16) 0.0580(16) -0.0095(13) 0.0347(14) -0.0013(14)
O3 0.0406(15) 0.0361(15) 0.0544(16) -0.0071(12) 0.0312(13) -0.0022(13)
C1 0.090(4) 0.047(3) 0.071(3) -0.012(2) 0.051(3) 0.011(3)
C2 0.074(3) 0.041(3) 0.064(3) -0.001(2) 0.042(2) 0.008(2)
C3 0.038(2) 0.027(2) 0.043(2) -0.0014(17) 0.0189(19) 0.008(2)
C4 0.064(3) 0.039(3) 0.064(3) -0.011(2) 0.036(2) 0.008(2)
C5 0.028(2) 0.037(2) 0.041(2) 0.0080(19) 0.0120(18) 0.008(2)
C6 0.043(2) 0.026(2) 0.048(2) -0.0037(17) 0.029(2) 0.0020(19)
C7 0.031(2) 0.031(2) 0.036(2) 0.0019(17) 0.0124(18) 0.002(2)
C8 0.033(2) 0.027(2) 0.0327(19) -0.0031(17) 0.0137(17) 0.0040(19)
C9 0.030(2) 0.031(2) 0.049(2) -0.0014(18) 0.0200(18) 0.000(2)
C10 0.036(2) 0.028(2) 0.053(2) -0.0094(18) 0.0216(19) -0.0030(19)
C11 0.029(2) 0.023(2) 0.043(2) -0.0037(17) 0.0127(18) 0.0020(19)
C12 0.039(2) 0.031(2) 0.051(2) -0.0027(18) 0.0272(19) 0.002(2)
C13 0.047(2) 0.026(2) 0.047(2) -0.0035(17) 0.026(2) 0.000(2)
C14 0.030(2) 0.033(2) 0.042(2) -0.0077(18) 0.0150(18) -0.0001(19)
C15 0.030(2) 0.031(2) 0.041(2) -0.0059(18) 0.0131(18) -0.0009(19)
C16 0.032(2) 0.035(2) 0.042(2) -0.0020(18) 0.0156(18) 0.0076(19)
C17 0.043(3) 0.044(2) 0.044(2) 0.002(2) 0.0154(19) 0.007(2)
C18 0.052(3) 0.060(3) 0.047(3) -0.006(2) 0.019(2) 0.012(3)
C19 0.058(3) 0.073(3) 0.050(3) 0.013(3) 0.028(2) 0.015(3)
C20 0.052(3) 0.047(3) 0.071(3) 0.011(2) 0.033(2) 0.013(2)
C21 0.043(3) 0.039(2) 0.048(2) -0.0006(19) 0.023(2) 0.003(2)
C22 0.035(2) 0.030(2) 0.041(2) 0.0035(17) 0.0179(18) 0.010(2)
C23 0.037(3) 0.050(3) 0.050(2) -0.008(2) 0.0091(19) 0.014(2)
C24 0.041(3) 0.065(3) 0.056(3) -0.012(2) 0.010(2) 0.023(2)
C25 0.070(3) 0.043(3) 0.058(3) -0.004(2) 0.032(2) 0.021(3)
C26 0.064(3) 0.047(3) 0.056(3) -0.015(2) 0.024(2) 0.006(3)
C27 0.039(2) 0.043(2) 0.043(2) -0.009(2) 0.0090(19) 0.003(2)
C28 0.032(2) 0.029(2) 0.037(2) -0.0037(17) 0.0105(18) 0.0065(19)
C29 0.041(2) 0.045(2) 0.046(2) 0.0050(19) 0.019(2) 0.008(2)
C30 0.050(3) 0.055(3) 0.055(3) -0.004(2) 0.027(2) -0.001(2)
C31 0.070(3) 0.050(3) 0.045(3) -0.003(2) 0.022(2) -0.008(3)
C32 0.057(3) 0.047(3) 0.032(2) 0.0014(19) 0.005(2) 0.014(2)
C33 0.044(3) 0.045(3) 0.046(2) -0.0074(19) 0.020(2) 0.002(2)
B1 0.047(3) 0.033(3) 0.056(3) 0.002(2) 0.029(3) 0.003(3)

loop_
_atom_type_symbol
_atom_type_description
_atom_type_scat_dispersion_real
_atom_type_scat_dispersion_imag
_atom_type_scat_source
C C 0.0033 0.0016 'International Tables Vol C Tables 4.2.6.8 and 6.1.1.4'
H H 0.0000 0.0000 'International Tables Vol C Tables 4.2.6.8 and 6.1.1.4'
B B 0.0013 0.0007 'International Tables Vol C Tables 4.2.6.8 and 6.1.1.4'
F F 0.0171 0.0103 'International Tables Vol C Tables 4.2.6.8 and 6.1.1.4'
O O 0.0106 0.0060 'International Tables Vol C Tables 4.2.6.8 and 6.1.1.4'

loop_
_geom_angle_atom_site_label_1
_geom_angle_atom_site_label_2
_geom_angle_atom_site_label_3
_geom_angle
C4 O1 C1 106.0(3)
C5 O2 B1 123.1(3)
C7 O3 B1 122.8(3)
O1 C1 H1 125.0
C2 C1 O1 110.1(3)
C2 C1 H1 125.0
C1 C2 H2 126.3
C1 C2 C3 107.5(3)
C3 C2 H2 126.3
C2 C3 C5 127.5(3)
C4 C3 C2 105.4(3)
C4 C3 C5 127.1(3)
O1 C4 H4 124.4
C3 C4 O1 111.1(3)
C3 C4 H4 124.4
O2 C5 C3 115.6(3)
O2 C5 C6 120.3(3)
C6 C5 C3 124.1(3)
C5 C6 H6 119.5
C7 C6 C5 121.0(3)
C7 C6 H6 119.5
O3 C7 C6 121.2(3)
O3 C7 C8 114.4(3)
C6 C7 C8 124.3(3)
C9 C8 C7 120.3(3)
C9 C8 C13 118.6(3)
C13 C8 C7 121.0(3)
C8 C9 H9 119.2
C8 C9 C10 121.7(3)
C10 C9 H9 119.2
C9 C10 H10 120.2
C9 C10 C11 119.6(3)
C11 C10 H10 120.2
C10 C11 C14 119.7(3)
C12 C11 C10 119.3(3)
C12 C11 C14 121.0(3)
C11 C12 H12 119.7
C13 C12 C11 120.6(3)
C13 C12 H12 119.7
C8 C13 H13 119.9
C12 C13 C8 120.1(3)
C12 C13 H13 119.9
C15 C14 C11 121.4(3)
C15 C14 C28 124.1(3)
C28 C14 C11 114.5(3)
C14 C15 C16 123.2(3)
C14 C15 C22 123.5(3)
C16 C15 C22 113.2(3)
C17 C16 C15 122.1(3)
C17 C16 C21 117.4(3)
C21 C16 C15 120.4(3)
C16 C17 H17 119.3
C18 C17 C16 121.4(4)
C18 C17 H17 119.3
C17 C18 H18 120.0
C17 C18 C19 120.1(4)
C19 C18 H18 120.0
C18 C19 H19 120.4
C20 C19 C18 119.3(4)
C20 C19 H19 120.4
C19 C20 H20 119.8
C19 C20 C21 120.4(4)
C21 C20 H20 119.8
C16 C21 H21 119.3
C20 C21 C16 121.3(3)
C20 C21 H21 119.3
C23 C22 C15 121.6(3)
C23 C22 C27 118.9(3)
C27 C22 C15 119.3(3)
C22 C23 H23 119.8
C24 C23 C22 120.4(3)
C24 C23 H23 119.8
C23 C24 H24 120.0
C25 C24 C23 120.1(4)
C25 C24 H24 120.0
C24 C25 H25 119.7
C24 C25 C26 120.6(3)
C26 C25 H25 119.7
C25 C26 H26 120.1
C25 C26 C27 119.7(4)
C27 C26 H26 120.1
C22 C27 C26 120.2(3)
C22 C27 H27 119.9
C26 C27 H27 119.9
C29 C28 C14 121.6(3)
C33 C28 C14 121.2(3)
C33 C28 C29 116.9(3)
C28 C29 H29 119.6
C30 C29 C28 120.7(3)
C30 C29 H29 119.6
C29 C30 H30 119.3
C31 C30 C29 121.4(4)
C31 C30 H30 119.3
C30 C31 H31 120.6
C30 C31 C32 118.8(4)
C32 C31 H31 120.6
C31 C32 H32 119.9
C33 C32 C31 120.1(4)
C33 C32 H32 119.9
C28 C33 H33 119.0
C32 C33 C28 122.0(3)
C32 C33 H33 119.0
F1 B1 F2 111.7(3)
F1 B1 O2 109.1(3)
F1 B1 O3 108.7(3)
F2 B1 O2 108.4(3)
F2 B1 O3 107.7(3)
O3 B1 O2 111.4(3)

loop_
_geom_bond_atom_site_label_1
_geom_bond_atom_site_label_2
_geom_bond_distance
F1 B1 1.363(5)
F2 B1 1.370(4)
O1 C1 1.365(4)
O1 C4 1.351(4)
O2 C5 1.304(4)
O2 B1 1.487(5)
O3 C7 1.307(3)
O3 B1 1.479(4)
C1 H1 0.9500
C1 C2 1.327(5)
C2 H2 0.9500
C2 C3 1.414(4)
C3 C4 1.343(4)
C3 C5 1.430(4)
C4 H4 0.9500
C5 C6 1.385(4)
C6 H6 0.9500
C6 C7 1.360(4)
C7 C8 1.475(4)
C8 C9 1.376(4)
C8 C13 1.399(4)
C9 H9 0.9500
C9 C10 1.379(4)
C10 H10 0.9500
C10 C11 1.391(4)
C11 C12 1.385(4)
C11 C14 1.492(4)
C12 H12 0.9500
C12 C13 1.382(4)
C13 H13 0.9500
C14 C15 1.347(4)
C14 C28 1.488(4)
C15 C16 1.494(4)
C15 C22 1.499(4)
C16 C17 1.388(4)
C16 C21 1.391(4)
C17 H17 0.9500
C17 C18 1.379(4)
C18 H18 0.9500
C18 C19 1.382(5)
C19 H19 0.9500
C19 C20 1.376(5)
C20 H20 0.9500
C20 C21 1.376(4)
C21 H21 0.9500
C22 C23 1.385(4)
C22 C27 1.385(4)
C23 H23 0.9500
C23 C24 1.382(4)
C24 H24 0.9500
C24 C25 1.363(5)
C25 H25 0.9500
C25 C26 1.371(5)
C26 H26 0.9500
C26 C27 1.388(4)
C27 H27 0.9500
C28 C29 1.393(4)
C28 C33 1.389(4)
C29 H29 0.9500
C29 C30 1.373(4)
C30 H30 0.9500
C30 C31 1.369(5)
C31 H31 0.9500
C31 C32 1.378(5)
C32 H32 0.9500
C32 C33 1.370(4)
C33 H33 0.9500

loop_
_geom_torsion_atom_site_label_1
_geom_torsion_atom_site_label_2
_geom_torsion_atom_site_label_3
_geom_torsion_atom_site_label_4
_geom_torsion
O1 C1 C2 C3 0.4(5)
O2 C5 C6 C7 -0.4(5)
O3 C7 C8 C9 -8.2(4)
O3 C7 C8 C13 173.8(3)
C1 O1 C4 C3 0.1(4)
C1 C2 C3 C4 -0.4(4)
C1 C2 C3 C5 -179.2(4)
C2 C3 C4 O1 0.2(4)
C2 C3 C5 O2 6.3(5)
C2 C3 C5 C6 -172.8(3)
C3 C5 C6 C7 178.6(3)
C4 O1 C1 C2 -0.3(5)
C4 C3 C5 O2 -172.2(3)
C4 C3 C5 C6 8.7(6)
C5 O2 B1 F1 -116.8(3)
C5 O2 B1 F2 121.4(3)
C5 O2 B1 O3 3.1(5)
C5 C3 C4 O1 179.0(3)
C5 C6 C7 O3 2.5(5)
C5 C6 C7 C8 -175.8(3)
C6 C7 C8 C9 170.2(3)
C6 C7 C8 C13 -7.8(5)
C7 O3 B1 F1 119.1(3)
C7 O3 B1 F2 -119.8(3)
C7 O3 B1 O2 -1.1(5)
C7 C8 C9 C10 -175.3(3)
C7 C8 C13 C12 175.8(3)
C8 C9 C10 C11 -0.3(5)
C9 C8 C13 C12 -2.3(5)
C9 C10 C11 C12 -2.8(5)
C9 C10 C11 C14 177.4(3)
C10 C11 C12 C13 3.3(5)
C10 C11 C14 C15 -50.3(5)
C10 C11 C14 C28 128.3(3)
C11 C12 C13 C8 -0.8(5)
C11 C14 C15 C16 -12.5(5)
C11 C14 C15 C22 163.2(3)
C11 C14 C28 C29 138.7(3)
C11 C14 C28 C33 -35.8(4)
C12 C11 C14 C15 129.8(4)
C12 C11 C14 C28 -51.5(4)
C13 C8 C9 C10 2.8(5)
C14 C11 C12 C13 -176.8(3)
C14 C15 C16 C17 -42.6(5)
C14 C15 C16 C21 139.2(4)
C14 C15 C22 C23 122.3(4)
C14 C15 C22 C27 -62.9(5)
C14 C28 C29 C30 -175.3(3)
C14 C28 C33 C32 173.5(3)
C15 C14 C28 C29 -42.7(5)
C15 C14 C28 C33 142.9(3)
C15 C16 C17 C18 179.5(3)
C15 C16 C21 C20 179.3(3)
C15 C22 C23 C24 174.6(3)
C15 C22 C27 C26 -172.6(3)
C16 C15 C22 C23 -61.7(4)
C16 C15 C22 C27 113.1(3)
C16 C17 C18 C19 1.8(5)
C17 C16 C21 C20 1.0(5)
C17 C18 C19 C20 0.0(6)
C18 C19 C20 C21 -1.2(6)
C19 C20 C21 C16 0.7(5)
C21 C16 C17 C18 -2.3(5)
C22 C15 C16 C17 141.3(3)
C22 C15 C16 C21 -36.9(4)
C22 C23 C24 C25 -1.9(6)
C23 C22 C27 C26 2.3(5)
C23 C24 C25 C26 1.9(6)
C24 C25 C26 C27 0.2(6)
C25 C26 C27 C22 -2.4(6)
C27 C22 C23 C24 -0.2(5)
C28 C14 C15 C16 169.0(3)
C28 C14 C15 C22 -15.3(5)
C28 C29 C30 C31 1.2(6)
C29 C28 C33 C32 -1.2(5)
C29 C30 C31 C32 0.0(6)
C30 C31 C32 C33 -1.8(6)
C31 C32 C33 C28 2.4(5)
C33 C28 C29 C30 -0.6(5)
B1 O2 C5 C3 178.4(3)
B1 O2 C5 C6 -2.5(5)
B1 O3 C7 C6 -1.5(5)
B1 O3 C7 C8 176.9(3)
